data_4030109
loop_
_publ_author_name
'Bai, Sha'
'Liao, Yuting'
'Lin, Lili'
'Luo, Weiwei'
'Liu, Xiaohua'
'Feng, Xiaoming'

_publ_section_title
;
 N,N'-Dioxide-Scandium(III)-Catalyzed Asymmetric Aza-Friedel-Crafts
 Reaction of Sesamol with Aldimines.
;
_journal_issue 21
_journal_name_full 'The Journal of organic chemistry'
_journal_page_first 10662
_journal_paper_doi 10.1021/jo5020036
_journal_volume 79
_journal_year 2014
_chemical_absolute_configuration rm
_chemical_formula_moiety 'C31 H34 F N O9 S'
_chemical_formula_sum 'C31 H34 F N O9 S'
_chemical_formula_weight 615.65
_chemical_name_systematic
;
 ?
;
_space_group_crystal_system orthorhombic
_space_group_IT_number 20
_space_group_name_Hall 'C 2c 2'
_space_group_name_H-M_alt 'C 2 2 21'
_symmetry_space_group_name_Hall 'C 2c 2'
_symmetry_space_group_name_H-M 'C 2 2 21'
_atom_sites_solution_hydrogens geom
_atom_sites_solution_primary iterative
_audit_creation_date 2014-08-21
_audit_creation_method
;
Olex2 1.2
(compiled 2014.07.22 svn.r2960 for OlexSys, GUI svn.r4862)
;
_cell_angle_alpha 90
_cell_angle_beta 90
_cell_angle_gamma 90
_cell_formula_units_Z 8
_cell_length_a 10.13480(19)
_cell_length_b 17.3090(3)
_cell_length_c 38.8028(5)
_cell_measurement_reflns_used 4965
_cell_measurement_temperature 293
_cell_measurement_theta_max 69.4150
_cell_measurement_theta_min 5.1030
_cell_volume 6806.91(19)
_computing_cell_refinement
;
CrysAlisPro, Agilent Technologies,
Version 1.171.37.33 (release 27-03-2014 CrysAlis171 .NET)
(compiled Mar 27 2014,17:12:48)
;
_computing_data_collection
;
CrysAlisPro, Agilent Technologies,
Version 1.171.37.33 (release 27-03-2014 CrysAlis171 .NET)
(compiled Mar 27 2014,17:12:48)
;
_computing_data_reduction
;
CrysAlisPro, Agilent Technologies,
Version 1.171.37.33 (release 27-03-2014 CrysAlis171 .NET)
(compiled Mar 27 2014,17:12:48)
;
_computing_molecular_graphics 'Olex2 (Dolomanov et al., 2009)'
_computing_publication_material 'Olex2 (Dolomanov et al., 2009)'
_computing_structure_refinement 'ShelXL (Sheldrick, 2008)'
_computing_structure_solution 'olex2.solve (Bourhis et al., 2013)'
_diffrn_ambient_temperature 293
_diffrn_detector 'CCD plate'
_diffrn_detector_area_resol_mean 15.9595
_diffrn_detector_type EosS2
_diffrn_measured_fraction_theta_full 0.966
_diffrn_measured_fraction_theta_max 0.977
_diffrn_measurement_details
;
  1 omega   23.00   90.00   1.0000   15.2800
omega____ theta____ kappa____ phi______ frames
    -       36.6671 -125.0000  -90.0000 67

  2 omega   20.00  104.00   1.0000   15.2800
omega____ theta____ kappa____ phi______ frames
    -       36.6671   57.0000  -60.0000 84

  3 omega   23.00   90.00   1.0000   15.2800
omega____ theta____ kappa____ phi______ frames
    -       36.6671 -125.0000  150.0000 67

  4 omega   39.00   98.00   1.0000   61.1100
omega____ theta____ kappa____ phi______ frames
    -      107.7694  -45.0000   60.0000 59

  5 omega   38.00   91.00   1.0000   61.1100
omega____ theta____ kappa____ phi______ frames
    -      107.7694  -30.0000 -120.0000 53

  6 omega   39.00   98.00   1.0000   61.1100
omega____ theta____ kappa____ phi______ frames
    -      107.7694  -45.0000  120.0000 59

  7 omega   38.00   91.00   1.0000   61.1100
omega____ theta____ kappa____ phi______ frames
    -      107.7694  -30.0000  150.0000 53

  8 omega   69.00  178.00   1.0000   61.1100
omega____ theta____ kappa____ phi______ frames
    -      107.7694   15.0000 -180.0000 109

  9 omega   10.00  104.00   1.0000   15.2800
omega____ theta____ kappa____ phi______ frames
    -       36.6671   77.0000 -180.0000 94

 10 omega   10.00  104.00   1.0000   15.2800
omega____ theta____ kappa____ phi______ frames
    -       36.6671   77.0000   60.0000 94

 11 omega   38.00  109.00   1.0000   61.1100
omega____ theta____ kappa____ phi______ frames
    -      107.7694  -94.0000    0.0000 71
;
_diffrn_measurement_device 'four-circle diffractometer'
_diffrn_measurement_device_type 'New Gemini, Dual, Cu at zero, EosS2'
_diffrn_measurement_method '\w scans'
_diffrn_orient_matrix_UB_11 -0.0249748000
_diffrn_orient_matrix_UB_12 -0.0608603000
_diffrn_orient_matrix_UB_13 -0.0282159000
_diffrn_orient_matrix_UB_21 -0.1231564500
_diffrn_orient_matrix_UB_22 -0.0282190500
_diffrn_orient_matrix_UB_23 0.0195622000
_diffrn_orient_matrix_UB_31 -0.0854316000
_diffrn_orient_matrix_UB_32 0.0585100000
_diffrn_orient_matrix_UB_33 -0.0199536000
_diffrn_radiation_monochromator graphite
_diffrn_radiation_probe x-ray
_diffrn_radiation_type CuK\a
_diffrn_radiation_wavelength 1.54184
_diffrn_reflns_av_R_equivalents 0.0274
_diffrn_reflns_av_unetI/netI 0.0312
_diffrn_reflns_Laue_measured_fraction_full 0.966
_diffrn_reflns_Laue_measured_fraction_max 0.977
_diffrn_reflns_limit_h_max 11
_diffrn_reflns_limit_h_min -12
_diffrn_reflns_limit_k_max 21
_diffrn_reflns_limit_k_min -18
_diffrn_reflns_limit_l_max 34
_diffrn_reflns_limit_l_min -47
_diffrn_reflns_number 13001
_diffrn_reflns_point_group_measured_fraction_full 0.913
_diffrn_reflns_point_group_measured_fraction_max 0.924
_diffrn_reflns_theta_full 67.684
_diffrn_reflns_theta_max 67.059
_diffrn_reflns_theta_min 4.558
_diffrn_source 'Enhance (Cu) X-ray Source'
_exptl_absorpt_coefficient_mu 1.315
_exptl_absorpt_correction_T_max 1.00000
_exptl_absorpt_correction_T_min 0.81523
_exptl_absorpt_correction_type multi-scan
_exptl_absorpt_process_details
;
CrysAlisPro, Agilent Technologies,
Version 1.171.37.33 (release 27-03-2014 CrysAlis171 .NET)
(compiled Mar 27 2014,17:12:48)
Empirical absorption correction using spherical harmonics,
 implemented in SCALE3 ABSPACK scaling algorithm.
;
_exptl_crystal_colour 'clear light colourless'
_exptl_crystal_colour_lustre clear
_exptl_crystal_colour_modifier light
_exptl_crystal_colour_primary colourless
_exptl_crystal_density_diffrn 1.201
_exptl_crystal_description
;
;
_exptl_crystal_F_000 2592
_exptl_crystal_size_max 0.6
_exptl_crystal_size_mid 0.6
_exptl_crystal_size_min 0.2
_refine_diff_density_max 1.089
_refine_diff_density_min -0.487
_refine_diff_density_rms 0.077
_refine_ls_abs_structure_details
;
 Flack x determined using 1748 quotients [(I+)-(I-)]/[(I+)+(I-)]
 (Parsons, Flack and Wagner, Acta Cryst. B69 (2013) 249-259).
;
_refine_ls_abs_structure_Flack 0.024(13)
_refine_ls_extinction_method none
_refine_ls_goodness_of_fit_ref 1.035
_refine_ls_hydrogen_treatment constr
_refine_ls_matrix_type full
_refine_ls_number_parameters 395
_refine_ls_number_reflns 5600
_refine_ls_number_restraints 0
_refine_ls_restrained_S_all 1.035
_refine_ls_R_factor_all 0.0778
_refine_ls_R_factor_gt 0.0714
_refine_ls_shift/su_max 0.000
_refine_ls_shift/su_mean 0.000
_refine_ls_structure_factor_coef Fsqd
_refine_ls_weighting_details 'w=1/[\s^2^(Fo^2^)+(0.1585P)^2^] where P=(Fo^2^+2Fc^2^)/3'
_refine_ls_weighting_scheme calc
_refine_ls_wR_factor_gt 0.1995
_refine_ls_wR_factor_ref 0.2123
_reflns_Friedel_coverage 0.702
_reflns_Friedel_fraction_full 0.846
_reflns_Friedel_fraction_max 0.857
_reflns_number_gt 4754
_reflns_number_total 5600
_reflns_threshold_expression 'I > 2\s(I)'
_cod_data_source_file jo5020036_si_001.cif
_cod_data_source_block fxm-3-f-2boc
_cod_depositor_comments 'Adding full bibliography for 4030109.cif.'
_cod_database_code 4030109
_shelxl_version_number 2014-1
_shelx_space_group_comment
;
The symmetry employed for this shelxl refinement is uniquely defined
by the following loop, which should always be used as a source of
symmetry information in preference to the above space-group names.
They are only intended as comments.
;
_reflns_odcompleteness_completeness 97.67
_reflns_odcompleteness_iscentric 1
_reflns_odcompleteness_theta 66.97
_olex2_refinement_description
;
1. Fixed Uiso
 At 1.2 times of:
  All C(H) groups, All C(H,H) groups
 At 1.5 times of:
  All C(H,H,H) groups
2.a Ternary CH refined with riding coordinates:
 C42(H42)
2.b Secondary CH2 refined with riding coordinates:
 C26(H26A,H26B)
2.c Aromatic/amide H refined with riding coordinates:
 C10(H10), C15(H15), C18(H18), C20(H20), C23(H23), C25(H25), C34(H34),
 C41(H41), C43(H43), C45(H45)
2.d Idealised Me refined as rotating group:
 C21(H21A,H21B,H21C), C22(H22A,H22B,H22C), C27(H27A,H27B,H27C), C28(H28A,H28B,
 H28C), C29(H29A,H29B,H29C), C30(H30A,H30B,H30C), C35(H35A,H35B,H35C)
;
_olex2_submission_special_instructions 'No special instructions were received'

loop_
_space_group_symop_operation_xyz
'x, y, z'
'-x, -y, z+1/2'
'x, -y, -z'
'-x, y, -z+1/2'
'x+1/2, y+1/2, z'
'-x+1/2, -y+1/2, z+1/2'
'x+1/2, -y+1/2, -z'
'-x+1/2, y+1/2, -z+1/2'

loop_
_atom_site_label
_atom_site_type_symbol
_atom_site_fract_x
_atom_site_fract_y
_atom_site_fract_z
_atom_site_U_iso_or_equiv
_atom_site_adp_type
_atom_site_occupancy
_atom_site_site_symmetry_order
_atom_site_calc_flag
_atom_site_refinement_flags_posn
S1 S 0.27205(16) 0.56481(8) 0.66450(3) 0.0787(4) Uani 1 1 d .
O2 O 0.4295(4) 0.3396(3) 0.64436(10) 0.0769(10) Uani 1 1 d .
O3 O 0.3981(4) 0.5591(2) 0.60012(9) 0.0798(11) Uani 1 1 d .
O4 O 0.3173(5) 0.2441(3) 0.61978(13) 0.1011(15) Uani 1 1 d .
O5 O 0.4945(4) 0.2997(2) 0.59526(10) 0.0750(9) Uani 1 1 d .
O6 O 0.2442(6) 0.6361(3) 0.64786(13) 0.0974(13) Uani 1 1 d .
O7 O 0.2993(5) 0.4512(2) 0.58036(9) 0.0838(12) Uani 1 1 d .
O8 O 0.1452(5) 0.3242(4) 0.76386(11) 0.1077(17) Uani 1 1 d .
O9 O 0.3362(5) 0.2520(4) 0.75992(11) 0.1053(16) Uani 1 1 d .
C10 C -0.0286(7) 0.3552(4) 0.63806(18) 0.0898(18) Uani 1 1 d .
H10 H 0.0152 0.3084 0.6409 0.108 Uiso 1 1 calc R
C11 C 0.4057(6) 0.2893(3) 0.61939(15) 0.0735(13) Uani 1 1 d .
O12 O 0.1900(5) 0.5394(3) 0.69183(11) 0.1002(15) Uani 1 1 d .
C13 C 0.0416(6) 0.4254(4) 0.63842(12) 0.0743(14) Uani 1 1 d .
N14 N 0.2619(5) 0.4927(3) 0.63527(10) 0.0699(10) Uani 1 1 d .
C15 C 0.3946(6) 0.2919(5) 0.70100(15) 0.0853(16) Uani 1 1 d .
H15 H 0.4734 0.2645 0.6999 0.102 Uiso 1 1 calc R
C16 C 0.3492(5) 0.3366(4) 0.67383(13) 0.0722(13) Uani 1 1 d .
C17 C 0.3198(5) 0.4987(3) 0.60268(12) 0.0667(11) Uani 1 1 d .
C18 C -0.1612(9) 0.3571(5) 0.6335(2) 0.111(3) Uani 1 1 d .
H18 H -0.2071 0.3106 0.6339 0.133 Uiso 1 1 calc R
C19 C 0.2006(6) 0.3338(4) 0.73122(13) 0.0835(16) Uani 1 1 d .
C20 C -0.0270(7) 0.4919(4) 0.63272(15) 0.0819(15) Uani 1 1 d .
H20 H 0.0177 0.5388 0.6319 0.098 Uiso 1 1 calc R
C21 C 0.5138(10) 0.1696(4) 0.5725(3) 0.111(3) Uani 1 1 d .
H21A H 0.5848 0.1649 0.5887 0.166 Uiso 1 1 calc GR
H21B H 0.5350 0.1415 0.5519 0.166 Uiso 1 1 calc GR
H21C H 0.4345 0.1490 0.5824 0.166 Uiso 1 1 calc GR
C22 C 0.3676(9) 0.2674(5) 0.54418(19) 0.0983(19) Uani 1 1 d .
H22A H 0.2934 0.2559 0.5587 0.147 Uiso 1 1 calc GR
H22B H 0.3653 0.2348 0.5242 0.147 Uiso 1 1 calc GR
H22C H 0.3638 0.3206 0.5372 0.147 Uiso 1 1 calc GR
C23 C 0.5153(7) 0.6262(3) 0.67046(17) 0.0828(15) Uani 1 1 d .
H23 H 0.4849 0.6659 0.6564 0.099 Uiso 1 1 calc R
C24 C 0.4354(7) 0.5662(3) 0.67886(12) 0.0754(14) Uani 1 1 d .
C25 C -0.2316(8) 0.4242(5) 0.62829(19) 0.104(2) Uani 1 1 d .
H25 H -0.3225 0.4238 0.6250 0.125 Uiso 1 1 calc R
C26 C 0.2166(10) 0.2640(8) 0.7787(2) 0.150(5) Uani 1 1 d .
H26A H 0.1642 0.2171 0.7784 0.179 Uiso 1 1 calc R
H26B H 0.2369 0.2765 0.8024 0.179 Uiso 1 1 calc R
C27 C 0.3514(8) 0.5912(5) 0.5398(2) 0.102(2) Uani 1 1 d .
H27A H 0.3088 0.5427 0.5353 0.153 Uiso 1 1 calc GR
H27B H 0.3908 0.6102 0.5189 0.153 Uiso 1 1 calc GR
H27C H 0.2874 0.6278 0.5479 0.153 Uiso 1 1 calc GR
C28 C 0.5544(8) 0.5199(5) 0.5550(2) 0.107(2) Uani 1 1 d .
H28A H 0.6153 0.5098 0.5734 0.160 Uiso 1 1 calc GR
H28B H 0.6017 0.5386 0.5353 0.160 Uiso 1 1 calc GR
H28C H 0.5087 0.4732 0.5491 0.160 Uiso 1 1 calc GR
C29 C 0.5264(11) 0.6546(5) 0.5752(3) 0.121(3) Uani 1 1 d .
H29A H 0.4627 0.6947 0.5791 0.181 Uiso 1 1 calc GR
H29B H 0.5830 0.6689 0.5564 0.181 Uiso 1 1 calc GR
H29C H 0.5782 0.6474 0.5957 0.181 Uiso 1 1 calc GR
C30 C 0.6117(8) 0.2852(5) 0.54407(19) 0.103(2) Uani 1 1 d .
H30A H 0.5955 0.3382 0.5381 0.155 Uiso 1 1 calc GR
H30B H 0.6250 0.2556 0.5235 0.155 Uiso 1 1 calc GR
H30C H 0.6890 0.2820 0.5583 0.155 Uiso 1 1 calc GR
C31 C 0.6933(7) 0.5686(5) 0.70374(15) 0.0906(17) Uani 1 1 d .
C33 C 0.2353(6) 0.3771(3) 0.67438(12) 0.0752(14) Uani 1 1 d .
C34 C 0.1567(6) 0.3767(4) 0.70437(13) 0.0794(15) Uani 1 1 d .
H34 H 0.0784 0.4047 0.7056 0.095 Uiso 1 1 calc R
C35 C 0.8314(9) 0.5678(7) 0.7164(2) 0.123(3) Uani 1 1 d .
H35A H 0.8796 0.6095 0.7061 0.184 Uiso 1 1 calc GR
H35B H 0.8722 0.5196 0.7104 0.184 Uiso 1 1 calc GR
H35C H 0.8319 0.5738 0.7410 0.184 Uiso 1 1 calc GR
C36 C -0.1620(7) 0.4904(5) 0.62816(19) 0.0935(19) Uani 1 1 d .
C38 C 0.4557(6) 0.5802(3) 0.56648(14) 0.0724(13) Uani 1 1 d .
C39 C 0.4933(7) 0.2533(3) 0.56376(16) 0.0819(15) Uani 1 1 d .
C40 C 0.3156(6) 0.2909(5) 0.72960(14) 0.0887(18) Uani 1 1 d .
C41 C 0.6449(8) 0.6273(4) 0.68343(19) 0.0957(19) Uani 1 1 d .
H41 H 0.6994 0.6689 0.6781 0.115 Uiso 1 1 calc R
C42 C 0.1893(5) 0.4206(3) 0.64220(12) 0.0698(12) Uani 1 1 d .
H42 H 0.2159 0.3866 0.6232 0.084 Uiso 1 1 calc R
C43 C 0.6073(10) 0.5087(5) 0.7115(2) 0.116(3) Uani 1 1 d .
H43 H 0.6376 0.4678 0.7249 0.139 Uiso 1 1 calc R
F44 F -0.2181(9) 0.5481(5) 0.6216(3) 0.191(3) Uani 1 1 d .
C45 C 0.4799(9) 0.5077(5) 0.7003(2) 0.106(2) Uani 1 1 d .
H45 H 0.4234 0.4681 0.7069 0.127 Uiso 1 1 calc R

loop_
_atom_site_aniso_label
_atom_site_aniso_U_11
_atom_site_aniso_U_22
_atom_site_aniso_U_33
_atom_site_aniso_U_23
_atom_site_aniso_U_13
_atom_site_aniso_U_12
S1 0.0833(9) 0.0964(8) 0.0562(6) -0.0102(6) 0.0073(6) -0.0082(7)
O2 0.060(2) 0.112(3) 0.0585(19) 0.0052(18) 0.0077(15) -0.0232(19)
O3 0.093(3) 0.087(2) 0.0600(18) -0.0022(16) 0.0126(18) -0.028(2)
O4 0.089(3) 0.130(3) 0.085(3) 0.004(2) 0.009(2) -0.042(3)
O5 0.066(2) 0.094(2) 0.0649(19) 0.0069(16) 0.0161(16) -0.0055(18)
O6 0.103(4) 0.105(3) 0.084(3) -0.010(2) -0.006(2) 0.011(2)
O7 0.114(3) 0.090(2) 0.0475(16) -0.0001(15) 0.0104(18) -0.025(2)
O8 0.082(3) 0.188(5) 0.053(2) 0.029(3) 0.0055(19) -0.009(3)
O9 0.089(3) 0.163(4) 0.064(2) 0.035(3) -0.019(2) -0.010(3)
C10 0.084(4) 0.102(4) 0.083(4) 0.024(3) -0.018(3) -0.018(3)
C11 0.064(3) 0.089(3) 0.067(3) 0.012(2) -0.001(2) -0.017(3)
O12 0.096(3) 0.142(4) 0.062(2) -0.023(2) 0.016(2) -0.026(3)
C13 0.071(3) 0.109(4) 0.044(2) 0.012(2) -0.0011(19) -0.020(3)
N14 0.065(3) 0.093(2) 0.0517(19) 0.0001(17) 0.0064(17) -0.014(2)
C15 0.050(3) 0.138(5) 0.068(3) 0.017(3) -0.007(2) -0.005(3)
C16 0.051(3) 0.109(3) 0.057(3) 0.010(2) 0.0024(19) -0.018(3)
C17 0.069(3) 0.080(3) 0.051(2) 0.002(2) 0.0016(19) -0.011(2)
C18 0.100(5) 0.129(6) 0.103(5) 0.042(4) -0.024(4) -0.054(5)
C19 0.062(3) 0.141(5) 0.048(2) 0.018(3) 0.000(2) -0.019(3)
C20 0.083(4) 0.098(4) 0.064(3) 0.006(3) -0.003(3) -0.011(3)
C21 0.133(7) 0.081(3) 0.119(6) 0.019(4) 0.013(5) 0.020(4)
C22 0.102(5) 0.113(4) 0.080(4) -0.002(3) -0.002(4) 0.007(4)
C23 0.094(4) 0.077(3) 0.077(3) 0.000(2) -0.005(3) -0.016(3)
C24 0.095(4) 0.083(3) 0.048(2) -0.008(2) 0.004(2) -0.019(3)
C25 0.072(4) 0.159(6) 0.081(4) 0.038(4) -0.009(3) -0.016(4)
C26 0.102(6) 0.265(13) 0.082(4) 0.087(7) 0.013(4) -0.001(7)
C27 0.099(5) 0.121(5) 0.086(4) 0.034(4) 0.002(4) 0.015(4)
C28 0.091(5) 0.128(5) 0.100(5) 0.019(4) 0.020(4) 0.020(4)
C29 0.145(8) 0.098(4) 0.119(6) 0.013(4) 0.035(6) -0.042(5)
C30 0.108(5) 0.122(5) 0.080(4) -0.004(4) 0.037(4) 0.016(4)
C31 0.088(4) 0.122(4) 0.062(3) -0.016(3) -0.004(3) -0.010(4)
C33 0.068(3) 0.111(3) 0.047(2) 0.014(2) 0.002(2) -0.022(3)
C34 0.058(3) 0.132(4) 0.049(2) 0.007(3) 0.006(2) -0.012(3)
C35 0.089(5) 0.183(8) 0.096(5) -0.022(6) -0.013(4) -0.010(6)
C36 0.077(4) 0.119(5) 0.084(4) 0.016(3) -0.004(3) 0.015(4)
C38 0.073(3) 0.083(3) 0.062(3) 0.018(2) 0.012(2) -0.002(2)
C39 0.091(4) 0.083(3) 0.072(3) 0.010(3) 0.009(3) 0.008(3)
C40 0.064(4) 0.147(5) 0.055(3) 0.024(3) -0.012(2) -0.028(3)
C41 0.096(5) 0.109(4) 0.083(4) -0.003(3) -0.002(3) -0.029(4)
C42 0.068(3) 0.098(3) 0.044(2) 0.008(2) 0.0013(18) -0.011(3)
C43 0.148(8) 0.107(4) 0.093(5) 0.022(4) -0.054(5) -0.024(5)
F44 0.162(7) 0.173(6) 0.238(10) 0.002(6) -0.010(7) 0.004(5)
C45 0.127(6) 0.107(4) 0.084(4) 0.026(3) -0.032(4) -0.038(4)

loop_
_atom_type_symbol
_atom_type_description
_atom_type_scat_dispersion_real
_atom_type_scat_dispersion_imag
_atom_type_scat_source
C C 0.0181 0.0091 'International Tables Vol C Tables 4.2.6.8 and 6.1.1.4'
H H 0.0000 0.0000 'International Tables Vol C Tables 4.2.6.8 and 6.1.1.4'
F F 0.0727 0.0534 'International Tables Vol C Tables 4.2.6.8 and 6.1.1.4'
N N 0.0311 0.0180 'International Tables Vol C Tables 4.2.6.8 and 6.1.1.4'
O O 0.0492 0.0322 'International Tables Vol C Tables 4.2.6.8 and 6.1.1.4'
S S 0.3331 0.5567 'International Tables Vol C Tables 4.2.6.8 and 6.1.1.4'

loop_
_geom_angle_atom_site_label_1
_geom_angle_atom_site_label_2
_geom_angle_atom_site_label_3
_geom_angle
O6 S1 N14 108.9(2)
O6 S1 C24 108.7(3)
O12 S1 O6 119.6(4)
O12 S1 N14 103.7(2)
O12 S1 C24 108.8(3)
N14 S1 C24 106.4(3)
C11 O2 C16 117.7(4)
C17 O3 C38 120.1(4)
C11 O5 C39 121.0(5)
C26 O8 C19 104.8(6)
C40 O9 C26 103.6(6)
C13 C10 H10 120.6
C18 C10 H10 120.6
C18 C10 C13 118.8(7)
O4 C11 O2 124.1(6)
O4 C11 O5 128.1(6)
O5 C11 O2 107.8(4)
C10 C13 C42 117.1(6)
C20 C13 C10 118.0(6)
C20 C13 C42 124.7(5)
C17 N14 S1 121.8(4)
C17 N14 C42 115.9(4)
C42 N14 S1 122.2(3)
C16 C15 H15 122.3
C40 C15 H15 122.3
C40 C15 C16 115.5(6)
C15 C16 O2 116.6(5)
C33 C16 O2 119.3(5)
C33 C16 C15 124.2(5)
O3 C17 N14 112.3(4)
O7 C17 O3 126.0(5)
O7 C17 N14 121.6(4)
C10 C18 H18 118.2
C10 C18 C25 123.5(7)
C25 C18 H18 118.2
C34 C19 O8 129.1(7)
C34 C19 C40 122.4(5)
C40 C19 O8 108.4(5)
C13 C20 H20 119.6
C13 C20 C36 120.8(7)
C36 C20 H20 119.6
H21A C21 H21B 109.5
H21A C21 H21C 109.5
H21B C21 H21C 109.5
C39 C21 H21A 109.5
C39 C21 H21B 109.5
C39 C21 H21C 109.5
H22A C22 H22B 109.5
H22A C22 H22C 109.5
H22B C22 H22C 109.5
C39 C22 H22A 109.5
C39 C22 H22B 109.5
C39 C22 H22C 109.5
C24 C23 H23 120.6
C24 C23 C41 118.8(6)
C41 C23 H23 120.6
C23 C24 S1 120.0(5)
C23 C24 C45 120.6(7)
C45 C24 S1 119.3(5)
C18 C25 H25 121.7
C36 C25 C18 116.5(7)
C36 C25 H25 121.7
O8 C26 O9 109.9(5)
O8 C26 H26A 109.7
O8 C26 H26B 109.7
O9 C26 H26A 109.7
O9 C26 H26B 109.7
H26A C26 H26B 108.2
H27A C27 H27B 109.5
H27A C27 H27C 109.5
H27B C27 H27C 109.5
C38 C27 H27A 109.5
C38 C27 H27B 109.5
C38 C27 H27C 109.5
H28A C28 H28B 109.5
H28A C28 H28C 109.5
H28B C28 H28C 109.5
C38 C28 H28A 109.5
C38 C28 H28B 109.5
C38 C28 H28C 109.5
H29A C29 H29B 109.5
H29A C29 H29C 109.5
H29B C29 H29C 109.5
C38 C29 H29A 109.5
C38 C29 H29B 109.5
C38 C29 H29C 109.5
H30A C30 H30B 109.5
H30A C30 H30C 109.5
H30B C30 H30C 109.5
C39 C30 H30A 109.5
C39 C30 H30B 109.5
C39 C30 H30C 109.5
C41 C31 C35 122.2(8)
C41 C31 C43 116.9(7)
C43 C31 C35 120.9(8)
C16 C33 C34 119.6(5)
C16 C33 C42 120.2(5)
C34 C33 C42 120.2(6)
C19 C34 C33 116.8(6)
C19 C34 H34 121.6
C33 C34 H34 121.6
C31 C35 H35A 109.5
C31 C35 H35B 109.5
C31 C35 H35C 109.5
H35A C35 H35B 109.5
H35A C35 H35C 109.5
H35B C35 H35C 109.5
C25 C36 C20 122.3(8)
F44 C36 C20 119.5(9)
F44 C36 C25 118.0(8)
O3 C38 C27 111.4(5)
O3 C38 C28 110.6(5)
O3 C38 C29 101.5(5)
C27 C38 C28 110.6(6)
C27 C38 C29 112.5(6)
C28 C38 C29 109.9(7)
O5 C39 C21 110.0(6)
O5 C39 C22 109.8(5)
O5 C39 C30 102.3(5)
C21 C39 C22 112.8(7)
C21 C39 C30 110.7(7)
C22 C39 C30 110.7(6)
O9 C40 C19 110.7(6)
C15 C40 O9 127.8(7)
C15 C40 C19 121.5(5)
C23 C41 H41 119.1
C31 C41 C23 121.8(6)
C31 C41 H41 119.1
C13 C42 C33 114.1(4)
C13 C42 H42 103.5
N14 C42 C13 115.6(5)
N14 C42 C33 114.4(4)
N14 C42 H42 103.5
C33 C42 H42 103.5
C31 C43 H43 118.8
C45 C43 C31 122.4(7)
C45 C43 H43 118.8
C24 C45 H45 120.3
C43 C45 C24 119.4(7)
C43 C45 H45 120.3

loop_
_geom_bond_atom_site_label_1
_geom_bond_atom_site_label_2
_geom_bond_distance
S1 O6 1.421(5)
S1 O12 1.418(5)
S1 N14 1.690(4)
S1 C24 1.747(7)
O2 C11 1.325(7)
O2 C16 1.405(6)
O3 C17 1.317(6)
O3 C38 1.476(6)
O4 C11 1.189(7)
O5 C11 1.312(7)
O5 C39 1.463(7)
O7 C17 1.212(6)
O8 C19 1.395(7)
O8 C26 1.392(12)
O9 C26 1.429(11)
O9 C40 1.372(7)
C10 H10 0.9300
C10 C13 1.408(9)
C10 C18 1.355(12)
C13 C20 1.362(10)
C13 C42 1.507(8)
N14 C17 1.398(6)
N14 C42 1.473(7)
C15 H15 0.9300
C15 C16 1.386(8)
C15 C40 1.369(9)
C16 C33 1.351(9)
C18 H18 0.9300
C18 C25 1.379(13)
C19 C34 1.355(9)
C19 C40 1.383(10)
C20 H20 0.9300
C20 C36 1.379(11)
C21 H21A 0.9600
C21 H21B 0.9600
C21 H21C 0.9600
C21 C39 1.501(9)
C22 H22A 0.9600
C22 H22B 0.9600
C22 H22C 0.9600
C22 C39 1.504(11)
C23 H23 0.9300
C23 C24 1.356(8)
C23 C41 1.407(11)
C24 C45 1.386(10)
C25 H25 0.9300
C25 C36 1.345(12)
C26 H26A 0.9700
C26 H26B 0.9700
C27 H27A 0.9600
C27 H27B 0.9600
C27 H27C 0.9600
C27 C38 1.493(10)
C28 H28A 0.9600
C28 H28B 0.9600
C28 H28C 0.9600
C28 C38 1.512(10)
C29 H29A 0.9600
C29 H29B 0.9600
C29 H29C 0.9600
C29 C38 1.512(10)
C30 H30A 0.9600
C30 H30B 0.9600
C30 H30C 0.9600
C30 C39 1.526(10)
C31 C35 1.484(12)
C31 C41 1.376(11)
C31 C43 1.388(12)
C33 C34 1.410(7)
C33 C42 1.531(7)
C34 H34 0.9300
C35 H35A 0.9600
C35 H35B 0.9600
C35 H35C 0.9600
C36 F44 1.178(11)
C41 H41 0.9300
C42 H42 0.9800
C43 H43 0.9300
C43 C45 1.362(12)
C45 H45 0.9300

loop_
_geom_torsion_atom_site_label_1
_geom_torsion_atom_site_label_2
_geom_torsion_atom_site_label_3
_geom_torsion_atom_site_label_4
_geom_torsion
S1 N14 C17 O3 10.4(7)
S1 N14 C17 O7 -171.0(5)
S1 N14 C42 C13 79.0(5)
S1 N14 C42 C33 -56.7(6)
S1 C24 C45 C43 -180.0(7)
O2 C16 C33 C34 -177.5(5)
O2 C16 C33 C42 4.7(8)
O6 S1 N14 C17 45.5(5)
O6 S1 N14 C42 -133.1(5)
O6 S1 C24 C23 -6.0(5)
O6 S1 C24 C45 170.7(6)
O8 C19 C34 C33 178.6(7)
O8 C19 C40 O9 1.2(8)
O8 C19 C40 C15 -177.1(7)
C10 C13 C20 C36 2.6(9)
C10 C13 C42 N14 167.7(5)
C10 C13 C42 C33 -56.5(7)
C10 C18 C25 C36 -0.5(12)
C11 O2 C16 C15 93.1(7)
C11 O2 C16 C33 -87.7(7)
C11 O5 C39 C21 -62.3(8)
C11 O5 C39 C22 62.4(7)
C11 O5 C39 C30 -179.9(5)
O12 S1 N14 C17 173.9(5)
O12 S1 N14 C42 -4.7(5)
O12 S1 C24 C23 -137.7(5)
O12 S1 C24 C45 39.0(6)
C13 C10 C18 C25 1.7(13)
C13 C20 C36 C25 -1.6(11)
C13 C20 C36 F44 -176.2(9)
N14 S1 C24 C23 111.1(5)
N14 S1 C24 C45 -72.2(6)
C15 C16 C33 C34 1.6(9)
C15 C16 C33 C42 -176.1(6)
C16 O2 C11 O4 3.3(9)
C16 O2 C11 O5 -177.3(5)
C16 C15 C40 O9 -180.0(6)
C16 C15 C40 C19 -2.0(10)
C16 C33 C34 C19 -0.9(9)
C16 C33 C42 C13 148.2(5)
C16 C33 C42 N14 -75.4(7)
C17 O3 C38 C27 55.5(7)
C17 O3 C38 C28 -68.0(7)
C17 O3 C38 C29 175.4(6)
C17 N14 C42 C13 -99.6(6)
C17 N14 C42 C33 124.7(5)
C18 C10 C13 C20 -2.7(10)
C18 C10 C13 C42 -177.7(6)
C18 C25 C36 C20 0.4(11)
C18 C25 C36 F44 175.2(10)
C19 O8 C26 O9 16.4(11)
C20 C13 C42 N14 -7.0(7)
C20 C13 C42 C33 128.9(6)
C23 C24 C45 C43 -3.3(12)
C24 S1 N14 C17 -71.5(5)
C24 S1 N14 C42 109.9(4)
C24 C23 C41 C31 1.3(10)
C26 O8 C19 C34 169.5(9)
C26 O8 C19 C40 -10.7(9)
C26 O9 C40 C15 -173.3(9)
C26 O9 C40 C19 8.5(9)
C31 C43 C45 C24 3.4(14)
C34 C19 C40 O9 -179.0(7)
C34 C19 C40 C15 2.7(10)
C34 C33 C42 C13 -29.5(8)
C34 C33 C42 N14 106.8(6)
C35 C31 C41 C23 177.6(7)
C35 C31 C43 C45 -180.0(8)
C38 O3 C17 O7 8.7(9)
C38 O3 C17 N14 -172.8(5)
C39 O5 C11 O2 -179.1(5)
C39 O5 C11 O4 0.2(10)
C40 O9 C26 O8 -15.5(11)
C40 C15 C16 O2 179.0(6)
C40 C15 C16 C33 -0.1(10)
C40 C19 C34 C33 -1.1(10)
C41 C23 C24 S1 177.6(5)
C41 C23 C24 C45 1.0(10)
C41 C31 C43 C45 -1.1(13)
C42 C13 C20 C36 177.3(6)
C42 N14 C17 O3 -170.9(5)
C42 N14 C17 O7 7.6(8)
C42 C33 C34 C19 176.8(6)
C43 C31 C41 C23 -1.3(11)

loop_
_smtbx_masks_void_nr
_smtbx_masks_void_average_x
_smtbx_masks_void_average_y
_smtbx_masks_void_average_z
_smtbx_masks_void_volume
_smtbx_masks_void_count_electrons
1 0.000 0.144 0.750 7.2 1.9
2 -0.038 0.500 0.500 224.1 19.7
3 0.038 0.500 0.000 224.1 19.8
4 0.000 0.856 0.250 7.2 1.9
5 0.462 0.000 0.500 224.1 19.7
6 0.538 0.000 0.000 224.1 19.8
7 0.500 0.356 0.250 7.2 1.9
8 0.500 0.644 0.750 7.2 1.9
